data_7229246
loop_
_publ_author_name
'Chen, Peng Yun'
'Shi, Xiu Juan'
'Li, Ting'
'Tian, Li'
'Liu, Zhong Yi'
'Hua, Feng Zhen'
'Yu, Si Jia'
'Xu, Yuan Yuan'

_publ_section_title
;
 Modulating spin dynamics of binuclear LnIII--radical complexes by using
 different indazole radicals
;
_journal_issue 72
_journal_name_full 'RSC Adv.'
_journal_page_first 45504
_journal_paper_doi 10.1039/C7RA09192C
_journal_volume 7
_journal_year 2017
_chemical_formula_moiety 'C58 H40 F36 Gd2 N8 O16'
_chemical_formula_sum 'C58 H40 F36 Gd2 N8 O16'
_chemical_formula_weight 2103.48
_space_group_crystal_system monoclinic
_space_group_IT_number 14
_space_group_name_Hall '-P 2yn'
_space_group_name_H-M_alt 'P 1 21/n 1'
_symmetry_space_group_name_Hall '-P 2yn'
_symmetry_space_group_name_H-M 'P 1 21/n 1'
_atom_sites_solution_hydrogens geom
_audit_block_doi 10.5517/ccdc.csd.cc1p5yf7
_audit_creation_date 2016-04-07
_audit_creation_method
;
Olex2 1.2
(compiled 2015.09.30 svn.r3233 for OlexSys, GUI svn.r5103)
;
_audit_update_record
;
2017-06-08 deposited with the CCDC.
2017-09-14 downloaded from the CCDC.
;
_cell_angle_alpha 90
_cell_angle_beta 100.293(4)
_cell_angle_gamma 90
_cell_formula_units_Z 2
_cell_length_a 12.0292(4)
_cell_length_b 24.1953(12)
_cell_length_c 12.9431(5)
_cell_measurement_reflns_used 7427
_cell_measurement_temperature 110.5(2)
_cell_measurement_theta_max 28.8230
_cell_measurement_theta_min 3.8850
_cell_volume 3706.5(3)
_computing_cell_refinement 'CrysAlisPro 1.171.38.41 (Rigaku OD, 2015)'
_computing_data_collection 'CrysAlisPro 1.171.38.41 (Rigaku OD, 2015)'
_computing_data_reduction 'CrysAlisPro 1.171.38.41 (Rigaku OD, 2015)'
_computing_molecular_graphics 'Olex2 (Dolomanov et al., 2009)'
_computing_publication_material 'Olex2 (Dolomanov et al., 2009)'
_computing_structure_refinement 'ShelXL (Sheldrick, 2015)'
_computing_structure_solution 'ShelXT (Sheldrick, 2015)'
_diffrn_ambient_environment N~2~
_diffrn_ambient_temperature 110.5(2)
_diffrn_detector 'CCD plate'
_diffrn_detector_area_resol_mean 5.2740
_diffrn_detector_type AtlasS2
_diffrn_measured_fraction_theta_full 0.994
_diffrn_measured_fraction_theta_max 0.994
_diffrn_measurement_details
;
List of Runs (angles in degrees, time in seconds):

  # Type    Start    End  Width  t~exp~   \w     \q     \k     \f   Frames
#--------------------------------------------------------------------------
  1  \w     -1.00  69.00   1.00    3.94    --   11.08  19.00 -90.00   70
  2  \w     60.00  86.00   1.00    3.94    --   11.08 178.00-180.00   26
  3  \w    -52.00  10.00   1.00    3.94    --   11.08 -38.00 120.00   62
  4  \w     46.00  72.00   1.00    3.94    --   11.08-178.00 -90.00   26
  5  \w     53.00  97.00   1.00    3.94    --   11.08-178.00  90.00   44
;
_diffrn_measurement_device 'four-circle diffractometer'
_diffrn_measurement_device_type 'SuperNova, Dual, Cu at zero, AtlasS2'
_diffrn_measurement_method '\w scans'
_diffrn_orient_matrix_type 'CrysAlisPro convention (1999,Acta A55,543-557)'
_diffrn_orient_matrix_UB_11 -0.0355904000
_diffrn_orient_matrix_UB_12 -0.0135096000
_diffrn_orient_matrix_UB_13 -0.0420409000
_diffrn_orient_matrix_UB_21 0.0164795000
_diffrn_orient_matrix_UB_22 0.0191905000
_diffrn_orient_matrix_UB_23 -0.0358630000
_diffrn_orient_matrix_UB_31 0.0453125000
_diffrn_orient_matrix_UB_32 -0.0175791000
_diffrn_orient_matrix_UB_33 -0.0068443000
_diffrn_radiation_monochromator mirror
_diffrn_radiation_probe x-ray
_diffrn_radiation_type MoK\a
_diffrn_radiation_wavelength 0.71073
_diffrn_reflns_av_R_equivalents 0.0476
_diffrn_reflns_av_unetI/netI 0.0581
_diffrn_reflns_Laue_measured_fraction_full 0.994
_diffrn_reflns_Laue_measured_fraction_max 0.994
_diffrn_reflns_limit_h_max 14
_diffrn_reflns_limit_h_min -14
_diffrn_reflns_limit_k_max 28
_diffrn_reflns_limit_k_min -28
_diffrn_reflns_limit_l_max 13
_diffrn_reflns_limit_l_min -15
_diffrn_reflns_number 18959
_diffrn_reflns_point_group_measured_fraction_full 0.994
_diffrn_reflns_point_group_measured_fraction_max 0.994
_diffrn_reflns_theta_full 25.010
_diffrn_reflns_theta_max 25.010
_diffrn_reflns_theta_min 3.308
_diffrn_source 'micro-focus sealed X-ray tube'
_diffrn_source_type 'SuperNova (Mo) X-ray Source'
_exptl_absorpt_coefficient_mu 1.933
_exptl_absorpt_correction_T_max 1.00000
_exptl_absorpt_correction_T_min 0.60534
_exptl_absorpt_correction_type multi-scan
_exptl_absorpt_process_details
;
CrysAlisPro 1.171.38.41 (Rigaku Oxford Diffraction, 2015)
Empirical absorption correction using spherical harmonics,
 implemented in SCALE3 ABSPACK scaling algorithm.
;
_exptl_crystal_colour brown
_exptl_crystal_colour_primary brown
_exptl_crystal_density_diffrn 1.885
_exptl_crystal_description block
_exptl_crystal_F_000 2048
_exptl_crystal_size_max 0.28
_exptl_crystal_size_mid 0.18
_exptl_crystal_size_min 0.15
_refine_diff_density_max 2.174
_refine_diff_density_min -1.179
_refine_diff_density_rms 0.131
_refine_ls_extinction_method none
_refine_ls_goodness_of_fit_ref 1.042
_refine_ls_hydrogen_treatment constr
_refine_ls_matrix_type full
_refine_ls_number_parameters 555
_refine_ls_number_reflns 6501
_refine_ls_number_restraints 78
_refine_ls_restrained_S_all 1.133
_refine_ls_R_factor_all 0.0583
_refine_ls_R_factor_gt 0.0473
_refine_ls_shift/su_max 0.002
_refine_ls_shift/su_mean 0.000
_refine_ls_structure_factor_coef Fsqd
_refine_ls_weighting_details 'w=1/[\s^2^(Fo^2^)+(0.0334P)^2^+18.5913P] where P=(Fo^2^+2Fc^2^)/3'
_refine_ls_weighting_scheme calc
_refine_ls_wR_factor_gt 0.1002
_refine_ls_wR_factor_ref 0.1077
_reflns_Friedel_coverage 0.000
_reflns_number_gt 5454
_reflns_number_total 6501
_reflns_threshold_expression 'I > 2\s(I)'
_cod_data_source_file c7ra09192c2.cif
_cod_data_source_block a160407a
_cod_database_code 7229246
_shelx_space_group_comment
;
The symmetry employed for this shelxl refinement is uniquely defined
by the following loop, which should always be used as a source of
symmetry information in preference to the above space-group names.
They are only intended as comments.
;
_reflns_odcompleteness_completeness 99.74
_reflns_odcompleteness_iscentric 1
_reflns_odcompleteness_theta 26.32
_olex2_refinement_description
;
1. Fixed Uiso
 At 1.2 times of:
  All C(H) groups, All N(H) groups
 At 1.5 times of:
  All C(H,H,H) groups
2. Restrained distances
 F8-C20 = F9-C20 = F7-C20
 1.35 with sigma of 0.01
 F8'-C20 = F9'-C20 = F7'-C20
 1.35 with sigma of 0.001
 F9-F7 \\sim F7-F8
 with sigma of 0.001
 F7-F8 \\sim F8-F9
 with sigma of 0.001
 F9'-F8' \\sim F8'-F7'
 with sigma of 0.001
 F8'-F7' \\sim F7'-F9'
 with sigma of 0.001
3. Uiso/Uaniso restraints and constraints
Uanis(F9') \\sim Ueq, Uanis(F9) \\sim Ueq, Uanis(F7') \\sim Ueq, Uanis(F7)
\\sim Ueq, Uanis(F8') \\sim Ueq, Uanis(F8) \\sim Ueq, Uanis(F3) \\sim Ueq,
Uanis(F1) \\sim Ueq, Uanis(F2) \\sim Ueq, Uanis(F17) \\sim Ueq, Uanis(F15)
\\sim Ueq: with sigma of 0.005 and sigma for terminal atoms of 0.005
Uanis(F8') = Uanis(F8)
Uanis(F9') = Uanis(F9)
Uanis(F7') = Uanis(F7)
4. Others
 Sof(F7')=Sof(F8')=Sof(F9')=1-FVAR(1)
 Sof(F7)=Sof(F8)=Sof(F9)=FVAR(1)
5.a Aromatic/amide H refined with riding coordinates:
 N3(H3), C9(H9), C12(H12), C13(H13), C14(H14), C17(H17), C22(H22), C27(H27)
5.b Idealised Me refined as rotating group:
 C4(H4A,H4B,H4C), C5(H5A,H5B,H5C), C6(H6A,H6B,H6C), C7(H7A,H7B,H7C)
;
_shelx_shelxl_version_number 2014/7
_olex2_date_sample_data_collection 2016-04-07
_olex2_submission_special_instructions 'No special instructions were received'
_oxdiff_exptl_absorpt_empirical_details
;
Empirical correction (ABSPACK) includes:
- Absorption correction using spherical harmonics
- Frame scaling
;
_oxdiff_exptl_absorpt_empirical_full_max 1.277
_oxdiff_exptl_absorpt_empirical_full_min 0.708

loop_
_space_group_symop_operation_xyz
'x, y, z'
'-x+1/2, y+1/2, -z+1/2'
'-x, -y, -z'
'x-1/2, -y-1/2, z-1/2'

loop_
_atom_site_label
_atom_site_type_symbol
_atom_site_fract_x
_atom_site_fract_y
_atom_site_fract_z
_atom_site_U_iso_or_equiv
_atom_site_adp_type
_atom_site_occupancy
_atom_site_site_symmetry_order
_atom_site_calc_flag
_atom_site_refinement_flags_posn
_atom_site_refinement_flags_adp
_atom_site_refinement_flags_occupancy
_atom_site_disorder_assembly
_atom_site_disorder_group
Gd1 Gd 0.18558(2) 0.37631(2) 0.31937(2) 0.01759(10) Uani 1 1 d . . . . .
F1 F 0.5948(4) 0.3097(3) 0.2917(4) 0.0818(16) Uani 1 1 d . U . . .
F2 F 0.5806(3) 0.32852(18) 0.4434(3) 0.0529(11) Uani 1 1 d . U . . .
F3 F 0.5855(4) 0.2453(2) 0.3999(5) 0.0901(17) Uani 1 1 d . U . . .
F4 F 0.2528(4) 0.14553(16) 0.2690(4) 0.0626(13) Uani 1 1 d . . . . .
F5 F 0.1283(4) 0.18590(16) 0.1570(3) 0.0518(11) Uani 1 1 d . . . . .
F6 F 0.1065(5) 0.1818(2) 0.3144(4) 0.0809(17) Uani 1 1 d . . . . .
F10 F -0.1777(3) 0.38266(18) 0.4483(4) 0.0591(13) Uani 1 1 d . . . . .
F11 F -0.1487(4) 0.3224(3) 0.5696(4) 0.0779(17) Uani 1 1 d . . . . .
F12 F -0.1752(3) 0.29705(19) 0.4120(4) 0.0591(12) Uani 1 1 d . . . . .
F13 F -0.1713(4) 0.3516(2) 0.0386(4) 0.0754(16) Uani 1 1 d . . . . .
F14 F -0.1742(4) 0.43414(19) -0.0172(3) 0.0616(13) Uani 1 1 d . . . . .
F15 F -0.0407(3) 0.3798(2) -0.0384(3) 0.0574(12) Uani 1 1 d . U . . .
F16 F -0.0056(4) 0.54049(18) 0.4136(3) 0.0536(12) Uani 1 1 d . . . . .
F17 F 0.0202(5) 0.5776(2) 0.2716(5) 0.0872(17) Uani 1 1 d . U . . .
F18 F -0.1397(4) 0.5475(2) 0.2871(4) 0.0746(16) Uani 1 1 d . . . . .
O1 O 0.2647(3) 0.42172(16) 0.1911(3) 0.0219(9) Uani 1 1 d . . . . .
O2 O 0.6145(3) 0.44604(19) 0.0982(3) 0.0365(11) Uani 1 1 d . . . . .
O3 O 0.3763(3) 0.34239(16) 0.3305(3) 0.0213(8) Uani 1 1 d . . . . .
O4 O 0.1759(3) 0.28449(16) 0.2619(3) 0.0240(9) Uani 1 1 d . . . . .
O5 O 0.2373(3) 0.32725(17) 0.4817(3) 0.0261(9) Uani 1 1 d . . . . .
O6 O 0.0219(3) 0.35747(18) 0.3893(3) 0.0274(9) Uani 1 1 d . . . . .
O7 O 0.0411(3) 0.37820(16) 0.1688(3) 0.0232(9) Uani 1 1 d . . . . .
O8 O 0.0944(3) 0.46248(16) 0.3206(3) 0.0241(9) Uani 1 1 d . . . . .
N1 N 0.3495(4) 0.41719(18) 0.1421(3) 0.0173(10) Uani 1 1 d . . . . .
N2 N 0.5141(4) 0.4289(2) 0.0963(4) 0.0227(11) Uani 1 1 d . . . . .
N3 N 0.5861(4) 0.57790(19) 0.5102(3) 0.0199(10) Uani 1 1 d . . . . .
H3 H 0.5521 0.6028 0.5404 0.024 Uiso 1 1 calc R . . . .
N4 N 0.6957(4) 0.56286(19) 0.5427(3) 0.0205(10) Uani 1 1 d . . . . .
C1 C 0.4492(4) 0.4414(2) 0.1697(4) 0.0176(11) Uani 1 1 d . . . . .
C2 C 0.3324(5) 0.3912(2) 0.0344(4) 0.0211(12) Uani 1 1 d . . . . .
C3 C 0.4571(5) 0.3888(2) 0.0145(4) 0.0206(12) Uani 1 1 d . . . . .
C4 C 0.2766(5) 0.3347(3) 0.0388(5) 0.0326(15) Uani 1 1 d . . . . .
H4A H 0.3229 0.3120 0.0901 0.049 Uiso 1 1 calc GR . . . .
H4B H 0.2682 0.3173 -0.0288 0.049 Uiso 1 1 calc GR . . . .
H4C H 0.2036 0.3394 0.0578 0.049 Uiso 1 1 calc GR . . . .
C5 C 0.2552(5) 0.4306(3) -0.0377(4) 0.0310(14) Uani 1 1 d . . . . .
H5A H 0.1838 0.4333 -0.0148 0.047 Uiso 1 1 calc GR . . . .
H5B H 0.2437 0.4167 -0.1083 0.047 Uiso 1 1 calc GR . . . .
H5C H 0.2896 0.4665 -0.0354 0.047 Uiso 1 1 calc GR . . . .
C6 C 0.4727(5) 0.4106(3) -0.0928(4) 0.0301(14) Uani 1 1 d . . . . .
H6A H 0.4425 0.4473 -0.1025 0.045 Uiso 1 1 calc GR . . . .
H6B H 0.4338 0.3869 -0.1469 0.045 Uiso 1 1 calc GR . . . .
H6C H 0.5518 0.4113 -0.0963 0.045 Uiso 1 1 calc GR . . . .
C7 C 0.5157(5) 0.3338(3) 0.0371(5) 0.0327(15) Uani 1 1 d . . . . .
H7A H 0.5946 0.3379 0.0350 0.049 Uiso 1 1 calc GR . . . .
H7B H 0.4829 0.3073 -0.0148 0.049 Uiso 1 1 calc GR . . . .
H7C H 0.5067 0.3211 0.1055 0.049 Uiso 1 1 calc GR . . . .
C8 C 0.4832(4) 0.4774(2) 0.2602(4) 0.0186(12) Uani 1 1 d . . . . .
C9 C 0.5916(4) 0.4760(2) 0.3161(4) 0.0194(12) Uani 1 1 d . . . . .
H9 H 0.6447 0.4515 0.2984 0.023 Uiso 1 1 calc R . . . .
C10 C 0.6195(5) 0.5126(2) 0.4005(4) 0.0221(12) Uani 1 1 d . . . . .
C11 C 0.5372(4) 0.5491(2) 0.4250(4) 0.0186(12) Uani 1 1 d . . . . .
C12 C 0.4271(4) 0.5514(2) 0.3671(4) 0.0192(12) Uani 1 1 d . . . . .
H12 H 0.3742 0.5764 0.3838 0.023 Uiso 1 1 calc R . . . .
C13 C 0.4008(4) 0.5154(2) 0.2852(4) 0.0187(12) Uani 1 1 d . . . . .
H13 H 0.3285 0.5157 0.2451 0.022 Uiso 1 1 calc R . . . .
C14 C 0.7165(4) 0.5236(2) 0.4786(4) 0.0210(12) Uani 1 1 d . . . . .
H14 H 0.7854 0.5053 0.4835 0.025 Uiso 1 1 calc R . . . .
C15 C 0.5441(5) 0.2929(3) 0.3697(5) 0.0304(14) Uani 1 1 d . . . . .
C16 C 0.4165(5) 0.2945(2) 0.3354(4) 0.0217(12) Uani 1 1 d . . . . .
C17 C 0.3590(5) 0.2452(3) 0.3119(5) 0.0306(14) Uani 1 1 d . . . . .
H17 H 0.3992 0.2122 0.3190 0.037 Uiso 1 1 calc R . . . .
C18 C 0.2423(5) 0.2439(2) 0.2779(4) 0.0261(13) Uani 1 1 d . . . . .
C19 C 0.1825(6) 0.1884(3) 0.2537(5) 0.0327(15) Uani 1 1 d . . . . .
C20 C 0.2671(4) 0.2951(2) 0.6536(4) 0.0411(17) Uani 1 1 d D . . . .
C21 C 0.1907(5) 0.3154(2) 0.5571(5) 0.0275(14) Uani 1 1 d . . . . .
C22 C 0.0759(5) 0.3189(3) 0.5591(5) 0.0311(14) Uani 1 1 d . . . . .
H22 H 0.0494 0.3082 0.6193 0.037 Uiso 1 1 calc R . . . .
C23 C 0.0008(5) 0.3379(3) 0.4745(5) 0.0264(13) Uani 1 1 d . . . . .
C24 C -0.1267(6) 0.3355(3) 0.4755(6) 0.0403(17) Uani 1 1 d . . . . .
C25 C -0.1072(5) 0.3943(3) 0.0283(5) 0.0343(15) Uani 1 1 d . . . . .
C26 C -0.0362(5) 0.4120(3) 0.1349(4) 0.0266(14) Uani 1 1 d . . . . .
C27 C -0.0630(5) 0.4604(3) 0.1808(5) 0.0341(16) Uani 1 1 d . . . . .
H27 H -0.1289 0.4789 0.1517 0.041 Uiso 1 1 calc R . . . .
C28 C 0.0052(5) 0.4825(3) 0.2695(5) 0.0291(14) Uani 1 1 d . . . . .
C29 C -0.0275(6) 0.5380(3) 0.3109(5) 0.0366(16) Uani 1 1 d . . . . .
F7 F 0.3565(6) 0.3307(4) 0.6757(7) 0.068(2) Uani 0.539(6) 1 d D U P A 1
F8 F 0.2195(7) 0.2993(4) 0.7429(6) 0.067(2) Uani 0.539(6) 1 d D U P A 1
F9 F 0.3048(8) 0.2466(3) 0.6501(7) 0.078(2) Uani 0.539(6) 1 d D U P A 1
F7' F 0.3782(5) 0.2948(4) 0.6486(8) 0.068(2) Uani 0.461(6) 1 d D U P A 2
F8' F 0.2609(9) 0.3216(4) 0.7441(6) 0.067(2) Uani 0.461(6) 1 d D U P A 2
F9' F 0.2428(9) 0.2419(2) 0.6720(8) 0.078(2) Uani 0.461(6) 1 d D U P A 2

loop_
_atom_site_aniso_label
_atom_site_aniso_U_11
_atom_site_aniso_U_22
_atom_site_aniso_U_33
_atom_site_aniso_U_23
_atom_site_aniso_U_13
_atom_site_aniso_U_12
Gd1 0.01290(15) 0.02069(17) 0.01824(16) -0.00159(11) 0.00022(10) 0.00043(11)
F1 0.043(2) 0.152(4) 0.054(3) 0.003(3) 0.019(2) 0.005(3)
F2 0.0284(19) 0.066(3) 0.058(2) -0.027(2) -0.0089(17) 0.0065(18)
F3 0.053(3) 0.054(3) 0.148(4) 0.004(3) -0.026(3) 0.010(2)
F4 0.063(3) 0.023(2) 0.087(3) 0.003(2) -0.024(3) 0.001(2)
F5 0.060(3) 0.038(2) 0.047(2) -0.0069(19) -0.017(2) -0.009(2)
F6 0.113(4) 0.058(3) 0.091(4) -0.008(3) 0.069(4) -0.036(3)
F10 0.027(2) 0.050(3) 0.104(4) 0.005(3) 0.023(2) 0.0082(19)
F11 0.037(2) 0.147(5) 0.056(3) 0.016(3) 0.026(2) -0.006(3)
F12 0.025(2) 0.062(3) 0.088(3) -0.018(3) 0.007(2) -0.016(2)
F13 0.072(3) 0.083(4) 0.058(3) 0.002(3) -0.022(3) -0.039(3)
F14 0.067(3) 0.067(3) 0.038(2) -0.013(2) -0.026(2) 0.032(2)
F15 0.043(2) 0.088(3) 0.038(2) -0.022(2) -0.0019(18) 0.012(2)
F16 0.069(3) 0.051(3) 0.034(2) -0.0141(19) -0.009(2) 0.026(2)
F17 0.124(4) 0.055(3) 0.099(3) -0.002(3) 0.064(3) 0.001(3)
F18 0.063(3) 0.096(4) 0.057(3) -0.026(3) -0.011(2) 0.050(3)
O1 0.0181(19) 0.027(2) 0.021(2) -0.0037(17) 0.0054(16) 0.0000(17)
O2 0.030(2) 0.044(3) 0.039(3) -0.012(2) 0.015(2) -0.010(2)
O3 0.0167(19) 0.022(2) 0.024(2) -0.0044(17) 0.0007(16) 0.0002(17)
O4 0.0189(19) 0.025(2) 0.027(2) -0.0004(18) 0.0005(16) 0.0023(18)
O5 0.021(2) 0.031(2) 0.025(2) 0.0030(18) 0.0011(17) -0.0032(18)
O6 0.0176(19) 0.038(3) 0.026(2) 0.0002(19) 0.0046(17) 0.0025(18)
O7 0.0184(19) 0.026(2) 0.024(2) -0.0019(17) 0.0002(16) 0.0026(17)
O8 0.020(2) 0.027(2) 0.023(2) -0.0027(17) -0.0019(16) 0.0037(17)
N1 0.022(2) 0.015(2) 0.015(2) 0.0007(18) 0.0039(19) 0.0000(19)
N2 0.021(2) 0.028(3) 0.022(3) -0.004(2) 0.009(2) -0.004(2)
N3 0.019(2) 0.021(3) 0.020(2) -0.001(2) 0.0028(19) 0.002(2)
N4 0.016(2) 0.024(3) 0.021(2) -0.003(2) 0.0020(19) 0.000(2)
C1 0.019(3) 0.016(3) 0.018(3) 0.000(2) 0.003(2) -0.001(2)
C2 0.025(3) 0.023(3) 0.015(3) -0.006(2) 0.002(2) -0.002(2)
C3 0.028(3) 0.016(3) 0.019(3) -0.007(2) 0.006(2) -0.001(2)
C4 0.034(3) 0.034(4) 0.031(3) -0.010(3) 0.009(3) -0.008(3)
C5 0.031(3) 0.042(4) 0.018(3) 0.002(3) 0.001(3) 0.005(3)
C6 0.041(4) 0.030(4) 0.022(3) -0.002(3) 0.013(3) -0.004(3)
C7 0.035(4) 0.025(3) 0.039(4) -0.002(3) 0.008(3) 0.003(3)
C8 0.019(3) 0.020(3) 0.017(3) -0.002(2) 0.005(2) -0.008(2)
C9 0.015(3) 0.023(3) 0.021(3) -0.001(2) 0.005(2) 0.000(2)
C10 0.020(3) 0.026(3) 0.020(3) -0.001(2) 0.003(2) -0.002(2)
C11 0.022(3) 0.019(3) 0.017(3) 0.001(2) 0.008(2) -0.003(2)
C12 0.020(3) 0.016(3) 0.023(3) 0.000(2) 0.005(2) 0.003(2)
C13 0.016(3) 0.019(3) 0.022(3) 0.002(2) 0.005(2) -0.001(2)
C14 0.016(3) 0.023(3) 0.024(3) 0.002(3) 0.004(2) 0.001(2)
C15 0.028(3) 0.031(4) 0.029(3) -0.004(3) -0.004(3) 0.012(3)
C16 0.022(3) 0.024(3) 0.017(3) -0.002(2) -0.002(2) 0.006(3)
C17 0.027(3) 0.025(3) 0.037(4) -0.002(3) -0.003(3) 0.007(3)
C18 0.038(3) 0.026(3) 0.015(3) -0.001(2) 0.006(2) -0.001(3)
C19 0.042(4) 0.022(3) 0.033(4) 0.001(3) 0.004(3) -0.004(3)
C20 0.041(4) 0.052(5) 0.029(4) 0.014(3) 0.004(3) -0.007(4)
C21 0.033(3) 0.023(3) 0.026(3) 0.000(3) 0.005(3) -0.009(3)
C22 0.027(3) 0.038(4) 0.029(3) 0.002(3) 0.008(3) -0.006(3)
C23 0.024(3) 0.026(3) 0.032(3) -0.010(3) 0.012(3) -0.003(3)
C24 0.031(4) 0.051(5) 0.042(4) -0.001(4) 0.015(3) -0.004(3)
C25 0.030(3) 0.044(4) 0.026(3) -0.004(3) -0.003(3) 0.007(3)
C26 0.017(3) 0.037(4) 0.024(3) 0.003(3) -0.001(2) 0.000(3)
C27 0.033(3) 0.041(4) 0.023(3) -0.005(3) -0.006(3) 0.019(3)
C28 0.029(3) 0.036(4) 0.023(3) 0.006(3) 0.005(3) 0.008(3)
C29 0.046(4) 0.035(4) 0.029(4) 0.008(3) 0.008(3) 0.013(3)
F7 0.058(3) 0.079(4) 0.060(3) 0.024(3) -0.006(2) -0.003(3)
F8 0.072(4) 0.073(4) 0.051(3) 0.001(3) -0.001(3) -0.003(3)
F9 0.080(4) 0.071(3) 0.073(3) 0.006(3) -0.010(3) 0.023(3)
F7' 0.058(3) 0.079(4) 0.060(3) 0.024(3) -0.006(2) -0.003(3)
F8' 0.072(4) 0.073(4) 0.051(3) 0.001(3) -0.001(3) -0.003(3)
F9' 0.080(4) 0.071(3) 0.073(3) 0.006(3) -0.010(3) 0.023(3)

loop_
_atom_type_symbol
_atom_type_description
_atom_type_scat_dispersion_real
_atom_type_scat_dispersion_imag
_atom_type_scat_source
C C 0.0033 0.0016 'International Tables Vol C Tables 4.2.6.8 and 6.1.1.4'
H H 0.0000 0.0000 'International Tables Vol C Tables 4.2.6.8 and 6.1.1.4'
F F 0.0171 0.0103 'International Tables Vol C Tables 4.2.6.8 and 6.1.1.4'
Gd Gd -0.1653 3.9035 'International Tables Vol C Tables 4.2.6.8 and 6.1.1.4'
N N 0.0061 0.0033 'International Tables Vol C Tables 4.2.6.8 and 6.1.1.4'
O O 0.0106 0.0060 'International Tables Vol C Tables 4.2.6.8 and 6.1.1.4'

loop_
_geom_angle_atom_site_label_1
_geom_angle_atom_site_label_2
_geom_angle_atom_site_label_3
_geom_angle
_geom_angle_site_symmetry_3
O1 Gd1 O3 72.44(13) .
O1 Gd1 O4 102.97(13) .
O1 Gd1 O5 141.50(13) .
O1 Gd1 O6 147.28(13) .
O1 Gd1 O7 74.79(13) .
O1 Gd1 O8 80.67(13) .
O1 Gd1 N4 88.71(14) 3_666
O3 Gd1 N4 75.33(13) 3_666
O4 Gd1 O3 71.90(12) .
O4 Gd1 O5 78.40(13) .
O4 Gd1 O6 86.60(14) .
O4 Gd1 O7 76.64(13) .
O4 Gd1 O8 147.71(13) .
O4 Gd1 N4 139.64(14) 3_666
O5 Gd1 O3 71.60(13) .
O5 Gd1 N4 69.29(14) 3_666
O6 Gd1 O3 139.61(14) .
O6 Gd1 O5 70.79(13) .
O6 Gd1 O7 77.25(13) .
O6 Gd1 O8 75.32(14) .
O6 Gd1 N4 104.21(14) 3_666
O7 Gd1 O3 127.21(13) .
O7 Gd1 O5 140.22(13) .
O7 Gd1 N4 143.42(14) 3_666
O8 Gd1 O3 137.56(13) .
O8 Gd1 O5 118.71(13) .
O8 Gd1 O7 73.43(13) .
O8 Gd1 N4 71.78(14) 3_666
N1 O1 Gd1 139.9(3) .
C16 O3 Gd1 132.1(4) .
C18 O4 Gd1 133.9(4) .
C21 O5 Gd1 136.0(4) .
C23 O6 Gd1 136.0(4) .
C26 O7 Gd1 133.5(4) .
C28 O8 Gd1 133.9(4) .
O1 N1 C1 125.6(4) .
O1 N1 C2 119.8(4) .
C1 N1 C2 113.6(4) .
O2 N2 C1 124.9(5) .
O2 N2 C3 122.3(4) .
C1 N2 C3 112.7(4) .
N4 N3 H3 124.1 .
C11 N3 H3 124.1 .
C11 N3 N4 111.8(4) .
N3 N4 Gd1 117.0(3) 3_666
C14 N4 Gd1 135.5(3) 3_666
C14 N4 N3 106.4(4) .
N1 C1 N2 108.4(4) .
N1 C1 C8 126.3(5) .
N2 C1 C8 125.3(5) .
N1 C2 C3 101.0(4) .
N1 C2 C4 109.0(4) .
N1 C2 C5 105.8(4) .
C4 C2 C3 114.3(5) .
C5 C2 C3 114.7(5) .
C5 C2 C4 110.9(5) .
N2 C3 C2 100.9(4) .
N2 C3 C6 107.5(5) .
N2 C3 C7 107.0(5) .
C6 C3 C2 114.4(5) .
C7 C3 C2 115.4(5) .
C7 C3 C6 110.5(5) .
C2 C4 H4A 109.5 .
C2 C4 H4B 109.5 .
C2 C4 H4C 109.5 .
H4A C4 H4B 109.5 .
H4A C4 H4C 109.5 .
H4B C4 H4C 109.5 .
C2 C5 H5A 109.5 .
C2 C5 H5B 109.5 .
C2 C5 H5C 109.5 .
H5A C5 H5B 109.5 .
H5A C5 H5C 109.5 .
H5B C5 H5C 109.5 .
C3 C6 H6A 109.5 .
C3 C6 H6B 109.5 .
C3 C6 H6C 109.5 .
H6A C6 H6B 109.5 .
H6A C6 H6C 109.5 .
H6B C6 H6C 109.5 .
C3 C7 H7A 109.5 .
C3 C7 H7B 109.5 .
C3 C7 H7C 109.5 .
H7A C7 H7B 109.5 .
H7A C7 H7C 109.5 .
H7B C7 H7C 109.5 .
C9 C8 C1 120.8(5) .
C9 C8 C13 121.8(5) .
C13 C8 C1 117.4(5) .
C8 C9 H9 121.0 .
C8 C9 C10 118.0(5) .
C10 C9 H9 121.0 .
C9 C10 C11 119.5(5) .
C9 C10 C14 136.3(5) .
C11 C10 C14 104.1(5) .
N3 C11 C10 106.7(5) .
N3 C11 C12 130.5(5) .
C12 C11 C10 122.8(5) .
C11 C12 H12 121.5 .
C13 C12 C11 117.1(5) .
C13 C12 H12 121.5 .
C8 C13 H13 119.6 .
C12 C13 C8 120.8(5) .
C12 C13 H13 119.6 .
N4 C14 C10 110.9(5) .
N4 C14 H14 124.5 .
C10 C14 H14 124.5 .
F1 C15 C16 110.2(5) .
F2 C15 F1 102.3(6) .
F2 C15 C16 112.8(5) .
F3 C15 F1 107.3(6) .
F3 C15 F2 107.9(5) .
F3 C15 C16 115.3(6) .
O3 C16 C15 113.5(5) .
O3 C16 C17 127.8(5) .
C17 C16 C15 118.7(5) .
C16 C17 H17 119.2 .
C16 C17 C18 121.6(6) .
C18 C17 H17 119.2 .
O4 C18 C17 127.5(6) .
O4 C18 C19 112.9(5) .
C17 C18 C19 119.6(6) .
F4 C19 C18 113.0(5) .
F5 C19 F4 107.5(5) .
F5 C19 F6 106.6(6) .
F5 C19 C18 111.9(5) .
F6 C19 F4 107.8(6) .
F6 C19 C18 109.6(5) .
F7 C20 C21 108.2(5) .
F7 C20 F8 101.9(5) .
F8 C20 C21 112.9(6) .
F9 C20 C21 116.5(6) .
F9 C20 F7 108.6(5) .
F9 C20 F8 107.6(5) .
F7' C20 C21 115.4(6) .
F7' C20 F9' 104.5(4) .
F8' C20 C21 116.6(7) .
F8' C20 F7' 104.7(4) .
F8' C20 F9' 104.6(4) .
F9' C20 C21 109.9(6) .
O5 C21 C20 115.8(5) .
O5 C21 C22 126.2(6) .
C22 C21 C20 118.1(5) .
C21 C22 H22 119.3 .
C23 C22 C21 121.5(6) .
C23 C22 H22 119.3 .
O6 C23 C22 128.0(5) .
O6 C23 C24 112.2(5) .
C22 C23 C24 119.8(6) .
F10 C24 F11 107.0(6) .
F10 C24 C23 112.5(6) .
F11 C24 C23 112.2(6) .
F12 C24 F10 108.4(6) .
F12 C24 F11 105.5(6) .
F12 C24 C23 110.8(6) .
F13 C25 F14 107.3(5) .
F13 C25 F15 107.1(6) .
F13 C25 C26 111.6(5) .
F14 C25 C26 112.9(6) .
F15 C25 F14 107.0(5) .
F15 C25 C26 110.6(5) .
O7 C26 C25 112.7(5) .
O7 C26 C27 128.2(5) .
C27 C26 C25 119.1(5) .
C26 C27 H27 118.9 .
C26 C27 C28 122.3(5) .
C28 C27 H27 118.9 .
O8 C28 C27 127.6(6) .
O8 C28 C29 113.9(5) .
C27 C28 C29 118.5(5) .
F16 C29 F18 103.6(5) .
F16 C29 C28 112.3(5) .
F17 C29 F16 110.4(6) .
F17 C29 F18 106.6(6) .
F17 C29 C28 111.1(6) .
F18 C29 C28 112.4(6) .

loop_
_geom_bond_atom_site_label_1
_geom_bond_atom_site_label_2
_geom_bond_distance
_geom_bond_site_symmetry_2
Gd1 O1 2.332(4) .
Gd1 O3 2.417(4) .
Gd1 O4 2.339(4) .
Gd1 O5 2.397(4) .
Gd1 O6 2.354(4) .
Gd1 O7 2.369(4) .
Gd1 O8 2.357(4) .
Gd1 N4 2.546(4) 3_666
F1 C15 1.333(8) .
F2 C15 1.303(7) .
F3 C15 1.287(8) .
F4 C19 1.332(7) .
F5 C19 1.305(7) .
F6 C19 1.318(8) .
F10 C24 1.314(8) .
F11 C24 1.330(8) .
F12 C24 1.307(8) .
F13 C25 1.309(8) .
F14 C25 1.326(8) .
F15 C25 1.324(7) .
F16 C29 1.309(7) .
F17 C29 1.270(8) .
F18 C29 1.349(8) .
O1 N1 1.298(6) .
O2 N2 1.273(6) .
O3 C16 1.252(7) .
O4 C18 1.259(7) .
O5 C21 1.244(7) .
O6 C23 1.266(7) .
O7 C26 1.257(7) .
O8 C28 1.253(7) .
N1 C1 1.326(7) .
N1 C2 1.509(7) .
N2 C1 1.367(7) .
N2 C3 1.507(7) .
N3 H3 0.8600 .
N3 N4 1.360(6) .
N3 C11 1.348(7) .
N4 Gd1 2.546(4) 3_666
N4 C14 1.316(7) .
C1 C8 1.457(7) .
C2 C3 1.567(8) .
C2 C4 1.528(8) .
C2 C5 1.526(8) .
C3 C6 1.528(8) .
C3 C7 1.511(8) .
C4 H4A 0.9600 .
C4 H4B 0.9600 .
C4 H4C 0.9600 .
C5 H5A 0.9600 .
C5 H5B 0.9600 .
C5 H5C 0.9600 .
C6 H6A 0.9600 .
C6 H6B 0.9600 .
C6 H6C 0.9600 .
C7 H7A 0.9600 .
C7 H7B 0.9600 .
C7 H7C 0.9600 .
C8 C9 1.373(7) .
C8 C13 1.432(8) .
C9 H9 0.9300 .
C9 C10 1.400(8) .
C10 C11 1.404(8) .
C10 C14 1.425(7) .
C11 C12 1.402(7) .
C12 H12 0.9300 .
C12 C13 1.365(8) .
C13 H13 0.9300 .
C14 H14 0.9300 .
C15 C16 1.521(8) .
C16 C17 1.385(8) .
C17 H17 0.9300 .
C17 C18 1.395(8) .
C18 C19 1.529(8) .
C20 C21 1.494(8) .
C20 F7 1.367(7) .
C20 F8 1.382(7) .
C20 F9 1.263(7) .
C20 F7' 1.3498(10) .
C20 F8' 1.3491(10) .
C20 F9' 1.3508(10) .
C21 C22 1.388(9) .
C22 H22 0.9300 .
C22 C23 1.369(9) .
C23 C24 1.538(8) .
C25 C26 1.548(8) .
C26 C27 1.377(9) .
C27 H27 0.9300 .
C27 C28 1.393(8) .
C28 C29 1.524(9) .

loop_
_geom_torsion_atom_site_label_1
_geom_torsion_atom_site_label_2
_geom_torsion_atom_site_label_3
_geom_torsion_atom_site_label_4
_geom_torsion
_geom_torsion_site_symmetry_1
_geom_torsion_site_symmetry_4
Gd1 O1 N1 C1 -93.9(6) . .
Gd1 O1 N1 C2 97.8(5) . .
Gd1 O3 C16 C15 -165.0(4) . .
Gd1 O3 C16 C17 16.3(9) . .
Gd1 O4 C18 C17 -21.1(9) . .
Gd1 O4 C18 C19 160.2(4) . .
Gd1 O5 C21 C20 -165.9(4) . .
Gd1 O5 C21 C22 14.4(10) . .
Gd1 O6 C23 C22 -1.6(10) . .
Gd1 O6 C23 C24 179.8(4) . .
Gd1 O7 C26 C25 178.0(4) . .
Gd1 O7 C26 C27 -2.3(10) . .
Gd1 O8 C28 C27 -10.1(10) . .
Gd1 O8 C28 C29 171.2(4) . .
Gd1 N4 C14 C10 -166.1(4) 3_666 .
F1 C15 C16 O3 -74.2(7) . .
F1 C15 C16 C17 104.6(7) . .
F2 C15 C16 O3 39.5(7) . .
F2 C15 C16 C17 -141.7(6) . .
F3 C15 C16 O3 164.1(6) . .
F3 C15 C16 C17 -17.1(9) . .
F13 C25 C26 O7 71.0(7) . .
F13 C25 C26 C27 -108.7(7) . .
F14 C25 C26 O7 -168.0(5) . .
F14 C25 C26 C27 12.3(9) . .
F15 C25 C26 O7 -48.1(7) . .
F15 C25 C26 C27 132.2(6) . .
O1 N1 C1 N2 -177.1(4) . .
O1 N1 C1 C8 0.4(9) . .
O1 N1 C2 C3 -173.7(4) . .
O1 N1 C2 C4 -53.0(6) . .
O1 N1 C2 C5 66.4(6) . .
O2 N2 C1 N1 179.2(5) . .
O2 N2 C1 C8 1.6(9) . .
O2 N2 C3 C2 -169.3(5) . .
O2 N2 C3 C6 -49.2(7) . .
O2 N2 C3 C7 69.6(7) . .
O3 C16 C17 C18 0.0(10) . .
O4 C18 C19 F4 179.0(5) . .
O4 C18 C19 F5 57.4(7) . .
O4 C18 C19 F6 -60.7(7) . .
O5 C21 C22 C23 -1.4(10) . .
O6 C23 C24 F10 -50.4(8) . .
O6 C23 C24 F11 -171.2(6) . .
O6 C23 C24 F12 71.2(7) . .
O7 C26 C27 C28 8.6(11) . .
O8 C28 C29 F16 -37.5(8) . .
O8 C28 C29 F17 86.8(7) . .
O8 C28 C29 F18 -153.9(5) . .
N1 C1 C8 C9 143.5(6) . .
N1 C1 C8 C13 -39.1(8) . .
N1 C2 C3 N2 -16.9(5) . .
N1 C2 C3 C6 -132.0(5) . .
N1 C2 C3 C7 98.1(5) . .
N2 C1 C8 C9 -39.4(8) . .
N2 C1 C8 C13 138.0(6) . .
N3 N4 C14 C10 0.9(6) . .
N3 C11 C12 C13 -178.1(5) . .
N4 N3 C11 C10 0.4(6) . .
N4 N3 C11 C12 179.9(5) . .
C1 N1 C2 C3 16.6(6) . .
C1 N1 C2 C4 137.4(5) . .
C1 N1 C2 C5 -103.3(5) . .
C1 N2 C3 C2 14.4(6) . .
C1 N2 C3 C6 134.6(5) . .
C1 N2 C3 C7 -106.6(5) . .
C1 C8 C9 C10 178.4(5) . .
C1 C8 C13 C12 -178.4(5) . .
C2 N1 C1 N2 -8.2(6) . .
C2 N1 C1 C8 169.3(5) . .
C3 N2 C1 N1 -4.7(6) . .
C3 N2 C1 C8 177.8(5) . .
C4 C2 C3 N2 -133.8(5) . .
C4 C2 C3 C6 111.1(6) . .
C4 C2 C3 C7 -18.8(7) . .
C5 C2 C3 N2 96.4(5) . .
C5 C2 C3 C6 -18.7(7) . .
C5 C2 C3 C7 -148.6(5) . .
C8 C9 C10 C11 0.0(8) . .
C8 C9 C10 C14 177.4(6) . .
C9 C8 C13 C12 -1.0(8) . .
C9 C10 C11 N3 178.4(5) . .
C9 C10 C11 C12 -1.2(8) . .
C9 C10 C14 N4 -178.4(6) . .
C10 C11 C12 C13 1.4(8) . .
C11 N3 N4 Gd1 169.1(3) . 3_666
C11 N3 N4 C14 -0.8(6) . .
C11 C10 C14 N4 -0.7(6) . .
C11 C12 C13 C8 -0.3(8) . .
C13 C8 C9 C10 1.1(8) . .
C14 C10 C11 N3 0.2(6) . .
C14 C10 C11 C12 -179.4(5) . .
C15 C16 C17 C18 -178.6(5) . .
C16 C17 C18 O4 1.8(10) . .
C16 C17 C18 C19 -179.5(5) . .
C17 C18 C19 F4 0.1(8) . .
C17 C18 C19 F5 -121.5(6) . .
C17 C18 C19 F6 120.4(6) . .
C20 C21 C22 C23 178.9(5) . .
C21 C22 C23 O6 -4.9(10) . .
C21 C22 C23 C24 173.5(6) . .
C22 C23 C24 F10 130.9(7) . .
C22 C23 C24 F11 10.2(9) . .
C22 C23 C24 F12 -107.5(7) . .
C25 C26 C27 C28 -171.7(6) . .
C26 C27 C28 O8 -2.4(11) . .
C26 C27 C28 C29 176.4(6) . .
C27 C28 C29 F16 143.6(6) . .
C27 C28 C29 F17 -92.1(8) . .
C27 C28 C29 F18 27.2(8) . .
F7 C20 C21 O5 48.6(7) . .
F7 C20 C21 C22 -131.7(6) . .
F8 C20 C21 O5 160.7(6) . .
F8 C20 C21 C22 -19.6(8) . .
F9 C20 C21 O5 -74.0(8) . .
F9 C20 C21 C22 105.7(7) . .
F7' C20 C21 O5 3.1(8) . .
F7' C20 C21 C22 -177.2(6) . .
F8' C20 C21 O5 126.6(6) . .
F8' C20 C21 C22 -53.7(8) . .
F9' C20 C21 O5 -114.7(6) . .
F9' C20 C21 C22 65.0(7) . .
